data_7008959
loop_
_publ_author_name
'Xu, Zhiqiang'
'Thompson, Laurence K.'
'Matthews, Craig J.'
'Miller, David O.'
'Goeta, Andr\'es E.'
'Wilson, Claire'
'Howard, Judith A. K.'
'Ohba, Masaaki'
'\=Okawa, Hisashi'

_publ_section_title
;
 Dinuclear and tetranuclear copper(II) complexes with bridging (N--N)
 diazine ligands: variable magnetic exchange topologies&#x200A;&#x2020;
;
_journal_issue 1
_journal_name_full 'Journal of the Chemical Society, Dalton Transactions'
_journal_page_first 69
_journal_paper_doi 10.1039/a907390f
_journal_year 2000
_chemical_formula_sum 'C26 H25 Cu2 N14 O13.5'
_chemical_formula_weight 876.68
_chemical_name_systematic
; 

 ? 

;
_space_group_IT_number 2
_symmetry_cell_setting triclinic
_symmetry_space_group_name_Hall '-P 1'
_symmetry_space_group_name_H-M 'P -1'
_atom_sites_solution_hydrogens geom
_atom_sites_solution_primary direct
_atom_sites_solution_secondary difmap
_audit_creation_method SHELXL-97
_cell_angle_alpha 91.691(4)
_cell_angle_beta 95.085(3)
_cell_angle_gamma 97.501(3)
_cell_formula_units_Z 4
_cell_length_a 9.709(1)
_cell_length_b 17.688(2)
_cell_length_c 19.155(2)
_cell_measurement_reflns_used 401
_cell_measurement_temperature 150(2)
_cell_measurement_theta_max 19.02
_cell_measurement_theta_min 13.67
_cell_volume 3245.7(6)
_computing_cell_refinement 'SMART-NT V5.0 (Bruker, 1998)'
_computing_data_collection 'SMART-NT V5.0 (Bruker, 1998)'
_computing_data_reduction 'SAINT-NT V5.0 (Bruker, 1998)'
_computing_molecular_graphics 'SHELXTL V5.1 (Bruker, 1998)'
_computing_structure_refinement 'SHELXL-97 (Sheldrick, 1997)'
_computing_structure_solution 'SHELXS-97 (Sheldrick, 1990)'
_diffrn_ambient_temperature 150(2)
_diffrn_measured_fraction_theta_full 0.991
_diffrn_measured_fraction_theta_max 0.991
_diffrn_measurement_device_type 'Bruker SMART-CCD'
_diffrn_measurement_method /w
_diffrn_radiation_monochromator graphite
_diffrn_radiation_source 'fine-focus sealed tube'
_diffrn_radiation_type MoK\a
_diffrn_radiation_wavelength 0.71073
_diffrn_reflns_av_R_equivalents 0.0316
_diffrn_reflns_av_sigmaI/netI 0.0440
_diffrn_reflns_limit_h_max 12
_diffrn_reflns_limit_h_min -12
_diffrn_reflns_limit_k_max 23
_diffrn_reflns_limit_k_min -23
_diffrn_reflns_limit_l_max 25
_diffrn_reflns_limit_l_min -25
_diffrn_reflns_number 39180
_diffrn_reflns_theta_full 28.27
_diffrn_reflns_theta_max 28.27
_diffrn_reflns_theta_min 1.07
_diffrn_standards_decay_% 0
_exptl_absorpt_coefficient_mu 1.402
_exptl_absorpt_correction_T_max 0.901
_exptl_absorpt_correction_T_min 0.638
_exptl_absorpt_correction_type multi-scan
_exptl_absorpt_process_details 'SADABS (Sheldrick, 1996)'
_exptl_crystal_colour 'dark green'
_exptl_crystal_density_diffrn 1.792
_exptl_crystal_density_meas ?
_exptl_crystal_density_method .
_exptl_crystal_description 'irregular shape'
_exptl_crystal_F_000 1780
_exptl_crystal_size_max 0.42
_exptl_crystal_size_mid 0.30
_exptl_crystal_size_min 0.09
_refine_diff_density_max 1.148
_refine_diff_density_min -0.544
_refine_diff_density_rms 0.084
_refine_ls_extinction_method none
_refine_ls_goodness_of_fit_ref 1.065
_refine_ls_hydrogen_treatment mixed
_refine_ls_matrix_type full
_refine_ls_number_parameters 1056
_refine_ls_number_reflns 15964
_refine_ls_number_restraints 0
_refine_ls_restrained_S_all 1.065
_refine_ls_R_factor_all 0.0595
_refine_ls_R_factor_gt 0.0375
_refine_ls_shift/su_max 0.002
_refine_ls_shift/su_mean 0.000
_refine_ls_structure_factor_coef Fsqd
_refine_ls_weighting_details 'calc w=1/[\s^2^(Fo^2^)+(0.0234P)^2^+5.2459P] where P=(Fo^2^+2Fc^2^)/3'
_refine_ls_weighting_scheme calc
_refine_ls_wR_factor_gt 0.0795
_refine_ls_wR_factor_ref 0.0910
_reflns_number_gt 12464
_reflns_number_total 15964
_reflns_threshold_expression >2sigma(I)
_cod_data_source_file a907390f.txt
_cod_data_source_block x532
_cod_original_cell_volume 3245.7(9)
_cod_original_formula_sum 'C26 H25 Cu2 N14 O13.50'
_cod_database_code 7008959

loop_
_symmetry_equiv_pos_as_xyz
'x, y, z'
'-x, -y, -z'

loop_
_atom_site_label
_atom_site_type_symbol
_atom_site_fract_x
_atom_site_fract_y
_atom_site_fract_z
_atom_site_U_iso_or_equiv
_atom_site_adp_type
_atom_site_occupancy
_atom_site_symmetry_multiplicity
_atom_site_calc_flag
_atom_site_refinement_flags
_atom_site_disorder_assembly
_atom_site_disorder_group
Cu1 Cu 0.59046(3) 0.769079(18) 0.201435(17) 0.01852(7) Uani 1 1 d . . .
Cu2 Cu 0.24671(3) 0.778673(18) 0.078963(17) 0.01786(7) Uani 1 1 d . . .
Cu3 Cu 0.17867(3) 0.275331(17) 0.312593(17) 0.01582(7) Uani 1 1 d . . .
Cu4 Cu -0.15378(3) 0.225508(17) 0.414524(16) 0.01475(7) Uani 1 1 d . . .
N1 N 0.7151(2) 0.69016(12) 0.22216(12) 0.0180(4) Uani 1 1 d . . .
N2 N 0.4753(2) 0.67782(12) 0.14623(11) 0.0164(4) Uani 1 1 d . . .
N3 N 0.3454(2) 0.67899(12) 0.11741(11) 0.0176(4) Uani 1 1 d . . .
N4 N 0.0912(2) 0.69412(13) 0.05732(12) 0.0200(5) Uani 1 1 d . . .
N5 N 0.2873(2) 0.80535(12) -0.01948(11) 0.0169(4) Uani 1 1 d . . .
N6 N 0.4188(2) 0.84770(12) 0.09992(11) 0.0156(4) Uani 1 1 d . . .
N7 N 0.4918(2) 0.85066(12) 0.16682(11) 0.0151(4) Uani 1 1 d . . .
N8 N 0.6052(2) 0.83434(12) 0.29117(11) 0.0165(4) Uani 1 1 d . . .
N9 N 0.6080(2) 0.91757(14) 0.05225(14) 0.0218(5) Uani 1 1 d . . .
H1N H 0.638(3) 0.9364(19) 0.0185(18) 0.024(9) Uiso 1 1 d . . .
H2N H 0.656(4) 0.927(2) 0.093(2) 0.039(10) Uiso 1 1 d . . .
N10 N 0.3847(3) 0.95584(14) 0.19909(14) 0.0221(5) Uani 1 1 d . . .
H3N H 0.341(3) 0.9577(18) 0.1574(19) 0.027(9) Uiso 1 1 d . . .
H4N H 0.373(4) 0.988(2) 0.228(2) 0.035(10) Uiso 1 1 d . . .
N11 N 0.3280(2) 0.36335(12) 0.31853(11) 0.0170(4) Uani 1 1 d . . .
N12 N 0.0868(2) 0.35125(12) 0.37115(11) 0.0145(4) Uani 1 1 d . . .
N13 N -0.0376(2) 0.33690(12) 0.39594(11) 0.0154(4) Uani 1 1 d . . .
N14 N -0.2822(2) 0.29501(12) 0.44598(11) 0.0149(4) Uani 1 1 d . . .
N15 N -0.1070(2) 0.17974(12) 0.50774(11) 0.0145(4) Uani 1 1 d . . .
N16 N -0.0065(2) 0.16927(11) 0.38900(11) 0.0131(4) Uani 1 1 d . . .
N17 N 0.0612(2) 0.18209(11) 0.32748(11) 0.0135(4) Uani 1 1 d . . .
N18 N 0.1983(2) 0.21758(12) 0.22207(11) 0.0147(4) Uani 1 1 d . . .
N19 N 0.1589(2) 0.09131(13) 0.42976(13) 0.0188(5) Uani 1 1 d . . .
H5N H 0.190(3) 0.0662(18) 0.4609(17) 0.018(8) Uiso 1 1 d . . .
H6N H 0.200(3) 0.0944(19) 0.3899(19) 0.030(9) Uiso 1 1 d . . .
N20 N -0.0662(2) 0.07142(13) 0.27397(13) 0.0188(5) Uani 1 1 d . . .
H7N H -0.120(4) 0.0633(19) 0.3074(19) 0.033(9) Uiso 1 1 d . . .
H8N H -0.081(4) 0.038(2) 0.2388(19) 0.034(9) Uiso 1 1 d . . .
N21 N 0.5767(3) 0.36762(15) 0.06960(14) 0.0305(6) Uani 1 1 d . . .
N22 N 0.8522(2) 0.65871(12) 0.45434(12) 0.0214(5) Uani 1 1 d . . .
N23 N 0.3433(3) 0.68759(13) 0.31262(12) 0.0230(5) Uani 1 1 d . . .
N24 N 0.7002(2) 0.04939(12) 0.43195(12) 0.0192(5) Uani 1 1 d . . .
N25 N 0.0748(3) 0.39004(14) 0.17852(13) 0.0265(5) Uani 1 1 d . . .
N26 N 0.1632(2) 0.95140(12) 0.02802(12) 0.0187(4) Uani 1 1 d . . .
N27 N 0.8701(2) 0.89266(13) 0.17879(12) 0.0198(5) Uani 1 1 d . . .
N28 N 0.3988(2) 0.13226(13) 0.30964(12) 0.0203(5) Uani 1 1 d . . .
O1 O 0.1671(2) 0.79574(14) 0.17180(12) 0.0276(5) Uani 1 1 d . . .
H12W H 0.200(4) 0.775(2) 0.208(2) 0.049(12) Uiso 1 1 d . . .
H11W H 0.124(4) 0.825(2) 0.1799(19) 0.030(10) Uiso 1 1 d . . .
O2 O -0.2495(2) 0.21476(12) 0.31403(10) 0.0196(4) Uani 1 1 d . . .
H22W H -0.318(5) 0.192(3) 0.309(2) 0.059(15) Uiso 1 1 d . . .
H21W H -0.252(4) 0.258(2) 0.291(2) 0.050(12) Uiso 1 1 d . . .
O3 O 0.7545(3) 0.34065(13) 0.23686(13) 0.0315(5) Uani 1 1 d . . .
H32W H 0.703(4) 0.342(2) 0.200(2) 0.048(12) Uiso 1 1 d . . .
H31W H 0.830(5) 0.343(2) 0.224(2) 0.053(13) Uiso 1 1 d . . .
O4 O 0.6930(4) 0.4035(2) 0.06237(16) 0.0759(11) Uani 1 1 d . . .
O5 O 0.5447(3) 0.35892(18) 0.13108(13) 0.0524(7) Uani 1 1 d . . .
O6 O 0.4984(3) 0.34082(19) 0.01842(14) 0.0565(8) Uani 1 1 d . . .
O7 O 0.7688(3) 0.60204(13) 0.46626(18) 0.0572(9) Uani 1 1 d . . .
O8 O 0.8190(2) 0.72373(12) 0.46276(15) 0.0413(6) Uani 1 1 d . . .
O9 O 0.9711(2) 0.64938(12) 0.43769(13) 0.0350(5) Uani 1 1 d . . .
O10 O 0.3203(3) 0.74379(14) 0.27689(15) 0.0505(7) Uani 1 1 d . . .
O11 O 0.4568(2) 0.66306(13) 0.30893(16) 0.0472(7) Uani 1 1 d . . .
O12 O 0.2577(2) 0.65948(12) 0.35208(13) 0.0344(5) Uani 1 1 d . . .
O13 O 0.1146(3) 0.45451(16) 0.20845(14) 0.0543(7) Uani 1 1 d . . .
O14 O 0.0784(4) 0.38201(16) 0.11608(14) 0.0728(10) Uani 1 1 d . . .
O15 O 0.0246(2) 0.33685(13) 0.21582(12) 0.0352(5) Uani 1 1 d . . .
O16 O 0.6314(2) 0.10323(11) 0.41923(11) 0.0290(5) Uani 1 1 d . . .
O17 O 0.7687(2) 0.02444(11) 0.38575(11) 0.0254(4) Uani 1 1 d . . .
O18 O 0.7018(2) 0.02037(11) 0.49114(10) 0.0226(4) Uani 1 1 d . . .
O19 O 0.1270(2) 0.97116(13) -0.03149(11) 0.0323(5) Uani 1 1 d . . .
O20 O 0.0992(2) 0.89512(11) 0.05494(11) 0.0277(4) Uani 1 1 d . . .
O21 O 0.2710(2) 0.98934(11) 0.06228(10) 0.0228(4) Uani 1 1 d . . .
O22 O 0.9932(2) 0.90096(13) 0.20702(11) 0.0303(5) Uani 1 1 d . . .
O23 O 0.8042(2) 0.94948(11) 0.17676(11) 0.0248(4) Uani 1 1 d . . .
O24 O 0.8130(2) 0.82885(11) 0.15381(11) 0.0279(5) Uani 1 1 d . . .
O25 O 0.4928(2) 0.13329(16) 0.26947(12) 0.0415(6) Uani 1 1 d . . .
O26 O 0.3912(2) 0.18900(11) 0.34927(11) 0.0268(4) Uani 1 1 d . . .
O27 O 0.30908(19) 0.07349(10) 0.30922(10) 0.0213(4) Uani 1 1 d . . .
C1 C 0.8429(3) 0.70249(17) 0.25655(15) 0.0235(6) Uani 1 1 d . . .
H11 H 0.8776 0.7525 0.2749 0.028 Uiso 1 1 calc R . .
C2 C 0.9269(3) 0.64493(18) 0.26646(16) 0.0284(6) Uani 1 1 d . . .
H21 H 1.0159 0.6550 0.2923 0.034 Uiso 1 1 calc R . .
C3 C 0.8773(3) 0.57252(18) 0.23770(16) 0.0282(6) Uani 1 1 d . . .
H31 H 0.9328 0.5323 0.2431 0.034 Uiso 1 1 calc R . .
C4 C 0.7454(3) 0.55917(16) 0.20087(15) 0.0234(6) Uani 1 1 d . . .
H41 H 0.7102 0.5101 0.1806 0.028 Uiso 1 1 calc R . .
C5 C 0.6665(3) 0.61922(15) 0.19447(13) 0.0175(5) Uani 1 1 d . . .
C6 C 0.5248(3) 0.61150(15) 0.15690(14) 0.0183(5) Uani 1 1 d . . .
C7 C 0.4440(3) 0.54154(15) 0.13634(15) 0.0227(6) Uani 1 1 d . . .
H71 H 0.4811 0.4948 0.1424 0.027 Uiso 1 1 calc R . .
C8 C 0.3103(3) 0.54251(16) 0.10733(15) 0.0236(6) Uani 1 1 d . . .
H81 H 0.2516 0.4964 0.0931 0.028 Uiso 1 1 calc R . .
C9 C 0.2622(3) 0.61386(15) 0.09925(14) 0.0189(5) Uani 1 1 d . . .
C10 C 0.1165(3) 0.62270(15) 0.07290(14) 0.0199(5) Uani 1 1 d . . .
C11 C 0.0091(3) 0.56199(16) 0.06831(14) 0.0236(6) Uani 1 1 d . . .
H111 H 0.0279 0.5120 0.0790 0.028 Uiso 1 1 calc R . .
C12 C -0.1265(3) 0.57566(17) 0.04779(15) 0.0265(6) Uani 1 1 d . . .
H121 H -0.2013 0.5349 0.0443 0.032 Uiso 1 1 calc R . .
C13 C -0.1515(3) 0.64850(18) 0.03256(15) 0.0267(6) Uani 1 1 d . . .
H131 H -0.2433 0.6587 0.0184 0.032 Uiso 1 1 calc R . .
C14 C -0.0401(3) 0.70669(17) 0.03831(15) 0.0246(6) Uani 1 1 d . . .
H141 H -0.0572 0.7571 0.0285 0.030 Uiso 1 1 calc R . .
C15 C 0.2061(3) 0.78441(15) -0.07858(14) 0.0205(5) Uani 1 1 d . . .
H151 H 0.1293 0.7455 -0.0773 0.025 Uiso 1 1 calc R . .
C16 C 0.2305(3) 0.81775(16) -0.14178(14) 0.0217(6) Uani 1 1 d . . .
H161 H 0.1712 0.8019 -0.1831 0.026 Uiso 1 1 calc R . .
C17 C 0.3423(3) 0.87447(16) -0.14362(14) 0.0225(6) Uani 1 1 d . . .
H171 H 0.3591 0.8991 -0.1860 0.027 Uiso 1 1 calc R . .
C18 C 0.4304(3) 0.89517(16) -0.08260(14) 0.0210(5) Uani 1 1 d . . .
H181 H 0.5095 0.9329 -0.0829 0.025 Uiso 1 1 calc R . .
C19 C 0.3995(3) 0.85935(14) -0.02162(13) 0.0153(5) Uani 1 1 d . . .
C20 C 0.4831(3) 0.87686(14) 0.04756(14) 0.0164(5) Uani 1 1 d . . .
C21 C 0.4625(3) 0.90116(14) 0.21322(14) 0.0165(5) Uani 1 1 d . . .
C22 C 0.5189(3) 0.88888(14) 0.28635(13) 0.0152(5) Uani 1 1 d . . .
C23 C 0.4731(3) 0.92227(14) 0.34497(14) 0.0177(5) Uani 1 1 d . . .
H231 H 0.4139 0.9609 0.3401 0.021 Uiso 1 1 calc R . .
C24 C 0.5152(3) 0.89826(15) 0.41101(14) 0.0194(5) Uani 1 1 d . . .
H241 H 0.4820 0.9184 0.4519 0.023 Uiso 1 1 calc R . .
C25 C 0.6069(3) 0.84435(15) 0.41599(14) 0.0200(5) Uani 1 1 d . . .
H251 H 0.6404 0.8285 0.4606 0.024 Uiso 1 1 calc R . .
C26 C 0.6493(3) 0.81370(15) 0.35510(14) 0.0192(5) Uani 1 1 d . . .
H261 H 0.7119 0.7767 0.3590 0.023 Uiso 1 1 calc R . .
C27 C 0.4584(3) 0.36401(15) 0.30031(14) 0.0182(5) Uani 1 1 d . . .
H271 H 0.4861 0.3177 0.2836 0.022 Uiso 1 1 calc R . .
C28 C 0.5540(3) 0.42969(15) 0.30497(15) 0.0208(5) Uani 1 1 d . . .
H281 H 0.6458 0.4282 0.2920 0.025 Uiso 1 1 calc R . .
C29 C 0.5142(3) 0.49765(15) 0.32882(15) 0.0211(5) Uani 1 1 d . . .
H291 H 0.5777 0.5435 0.3317 0.025 Uiso 1 1 calc R . .
C30 C 0.3796(3) 0.49751(15) 0.34836(14) 0.0189(5) Uani 1 1 d . . .
H301 H 0.3497 0.5433 0.3648 0.023 Uiso 1 1 calc R . .
C31 C 0.2901(3) 0.42961(14) 0.34343(13) 0.0158(5) Uani 1 1 d . . .
C32 C 0.1495(3) 0.42310(14) 0.36795(13) 0.0148(5) Uani 1 1 d . . .
C33 C 0.0841(3) 0.48560(14) 0.38814(14) 0.0183(5) Uani 1 1 d . . .
H331 H 0.1271 0.5365 0.3841 0.022 Uiso 1 1 calc R . .
C34 C -0.0437(3) 0.47092(14) 0.41381(14) 0.0179(5) Uani 1 1 d . . .
H341 H -0.0918 0.5113 0.4281 0.022 Uiso 1 1 calc R . .
C35 C -0.1015(3) 0.39436(14) 0.41843(13) 0.0144(5) Uani 1 1 d . . .
C36 C -0.2378(3) 0.37120(14) 0.44680(13) 0.0150(5) Uani 1 1 d . . .
C37 C -0.3191(3) 0.42399(15) 0.47046(14) 0.0193(5) Uani 1 1 d . . .
H371 H -0.2863 0.4771 0.4719 0.023 Uiso 1 1 calc R . .
C38 C -0.4494(3) 0.39780(15) 0.49202(14) 0.0197(5) Uani 1 1 d . . .
H381 H -0.5060 0.4330 0.5088 0.024 Uiso 1 1 calc R . .
C39 C -0.4964(3) 0.32051(15) 0.48905(14) 0.0198(5) Uani 1 1 d . . .
H391 H -0.5863 0.3019 0.5022 0.024 Uiso 1 1 calc R . .
C40 C -0.4085(3) 0.27042(15) 0.46616(14) 0.0181(5) Uani 1 1 d . . .
H401 H -0.4392 0.2171 0.4648 0.022 Uiso 1 1 calc R . .
C41 C -0.1618(3) 0.18987(15) 0.56847(14) 0.0188(5) Uani 1 1 d . . .
H411 H -0.2280 0.2247 0.5710 0.023 Uiso 1 1 calc R . .
C42 C -0.1249(3) 0.15098(16) 0.62803(14) 0.0237(6) Uani 1 1 d . . .
H421 H -0.1641 0.1600 0.6707 0.028 Uiso 1 1 calc R . .
C43 C -0.0308(3) 0.09916(16) 0.62438(14) 0.0224(6) Uani 1 1 d . . .
H431 H -0.0071 0.0706 0.6639 0.027 Uiso 1 1 calc R . .
C44 C 0.0286(3) 0.08955(15) 0.56174(14) 0.0183(5) Uani 1 1 d . . .
H441 H 0.0955 0.0553 0.5581 0.022 Uiso 1 1 calc R . .
C45 C -0.0111(2) 0.13055(13) 0.50517(13) 0.0137(5) Uani 1 1 d . . .
C46 C 0.0520(2) 0.12905(13) 0.43723(13) 0.0134(5) Uani 1 1 d . . .
C47 C 0.0273(2) 0.13279(14) 0.27445(13) 0.0138(5) Uani 1 1 d . . .
C48 C 0.1049(2) 0.15258(14) 0.21181(13) 0.0140(5) Uani 1 1 d . . .
C49 C 0.0816(3) 0.11160(15) 0.14835(14) 0.0182(5) Uani 1 1 d . . .
H491 H 0.0164 0.0664 0.1427 0.022 Uiso 1 1 calc R . .
C50 C 0.1557(3) 0.13804(16) 0.09275(14) 0.0208(5) Uani 1 1 d . . .
H501 H 0.1400 0.1118 0.0482 0.025 Uiso 1 1 calc R . .
C51 C 0.2526(3) 0.20311(16) 0.10344(14) 0.0217(5) Uani 1 1 d . . .
H511 H 0.3063 0.2212 0.0668 0.026 Uiso 1 1 calc R . .
C52 C 0.2700(3) 0.24160(15) 0.16866(14) 0.0191(5) Uani 1 1 d . . .
H521 H 0.3354 0.2867 0.1755 0.023 Uiso 1 1 calc R . .

loop_
_atom_site_aniso_label
_atom_site_aniso_U_11
_atom_site_aniso_U_22
_atom_site_aniso_U_33
_atom_site_aniso_U_23
_atom_site_aniso_U_13
_atom_site_aniso_U_12
Cu1 0.01861(16) 0.01651(15) 0.02037(17) -0.00217(12) -0.00324(12) 0.00618(12)
Cu2 0.01576(15) 0.02039(16) 0.01622(16) 0.00241(12) 0.00068(12) -0.00193(12)
Cu3 0.01479(15) 0.01364(14) 0.01898(16) -0.00271(12) 0.00631(12) -0.00078(11)
Cu4 0.01567(15) 0.01423(14) 0.01626(15) 0.00220(11) 0.00520(11) 0.00633(11)
N1 0.0150(10) 0.0195(11) 0.0203(11) 0.0027(9) 0.0042(8) 0.0034(8)
N2 0.0164(10) 0.0170(10) 0.0162(11) -0.0002(8) 0.0029(8) 0.0028(8)
N3 0.0151(10) 0.0198(11) 0.0180(11) 0.0003(9) 0.0020(8) 0.0020(8)
N4 0.0171(11) 0.0226(11) 0.0192(11) 0.0023(9) 0.0015(9) -0.0021(9)
N5 0.0177(11) 0.0159(10) 0.0171(11) -0.0003(8) 0.0013(8) 0.0027(8)
N6 0.0166(10) 0.0166(10) 0.0130(10) 0.0008(8) -0.0002(8) 0.0011(8)
N7 0.0151(10) 0.0166(10) 0.0133(10) 0.0004(8) -0.0013(8) 0.0029(8)
N8 0.0159(10) 0.0162(10) 0.0173(11) 0.0010(8) 0.0011(8) 0.0019(8)
N9 0.0198(12) 0.0253(12) 0.0194(12) 0.0036(10) 0.0017(10) -0.0015(9)
N10 0.0276(13) 0.0199(12) 0.0198(12) -0.0017(10) -0.0030(10) 0.0108(10)
N11 0.0152(10) 0.0157(10) 0.0202(11) 0.0005(8) 0.0047(8) 0.0004(8)
N12 0.0145(10) 0.0142(10) 0.0155(10) 0.0012(8) 0.0042(8) 0.0023(8)
N13 0.0145(10) 0.0148(10) 0.0176(11) 0.0014(8) 0.0027(8) 0.0036(8)
N14 0.0153(10) 0.0139(10) 0.0163(10) 0.0011(8) 0.0046(8) 0.0030(8)
N15 0.0128(10) 0.0150(10) 0.0150(10) 0.0001(8) 0.0018(8) -0.0005(8)
N16 0.0131(10) 0.0134(9) 0.0136(10) 0.0015(8) 0.0043(8) 0.0030(8)
N17 0.0135(10) 0.0141(10) 0.0139(10) 0.0019(8) 0.0039(8) 0.0029(8)
N18 0.0138(10) 0.0156(10) 0.0155(10) 0.0004(8) 0.0031(8) 0.0035(8)
N19 0.0204(11) 0.0217(11) 0.0168(11) 0.0062(9) 0.0055(9) 0.0089(9)
N20 0.0208(11) 0.0157(11) 0.0194(12) -0.0020(9) 0.0046(9) -0.0010(9)
N21 0.0318(14) 0.0313(14) 0.0298(14) 0.0037(11) 0.0096(11) 0.0049(11)
N22 0.0218(12) 0.0158(11) 0.0259(12) 0.0023(9) 0.0005(9) 0.0005(9)
N23 0.0266(12) 0.0193(11) 0.0230(12) 0.0008(9) 0.0016(10) 0.0029(9)
N24 0.0147(10) 0.0135(10) 0.0282(12) 0.0005(9) -0.0003(9) -0.0005(8)
N25 0.0284(13) 0.0272(13) 0.0248(13) 0.0042(10) 0.0023(10) 0.0064(10)
N26 0.0169(11) 0.0191(11) 0.0208(11) -0.0010(9) 0.0017(9) 0.0053(9)
N27 0.0199(11) 0.0222(11) 0.0176(11) 0.0017(9) 0.0028(9) 0.0028(9)
N28 0.0155(11) 0.0268(12) 0.0188(11) 0.0049(9) -0.0006(9) 0.0040(9)
O1 0.0295(12) 0.0338(12) 0.0245(11) 0.0077(9) 0.0092(9) 0.0166(10)
O2 0.0162(10) 0.0231(10) 0.0188(10) 0.0019(8) 0.0012(8) 0.0003(8)
O3 0.0294(12) 0.0352(12) 0.0342(13) 0.0075(10) 0.0113(11) 0.0135(10)
O4 0.075(2) 0.087(2) 0.0521(19) 0.0036(17) 0.0142(16) -0.0484(19)
O5 0.0376(14) 0.086(2) 0.0362(14) 0.0208(14) 0.0147(11) 0.0077(14)
O6 0.0351(14) 0.089(2) 0.0420(16) -0.0068(15) -0.0007(12) 0.0004(14)
O7 0.0378(14) 0.0165(11) 0.122(3) 0.0034(13) 0.0416(16) -0.0001(10)
O8 0.0223(11) 0.0147(10) 0.087(2) 0.0031(11) 0.0000(12) 0.0048(8)
O9 0.0261(11) 0.0282(11) 0.0516(15) -0.0038(10) 0.0128(10) 0.0018(9)
O10 0.0496(16) 0.0396(14) 0.0574(17) 0.0279(13) -0.0166(13) -0.0036(12)
O11 0.0336(13) 0.0267(12) 0.087(2) 0.0050(12) 0.0311(13) 0.0074(10)
O12 0.0334(12) 0.0244(11) 0.0495(14) 0.0054(10) 0.0229(11) 0.0050(9)
O13 0.075(2) 0.0443(15) 0.0408(16) -0.0023(12) 0.0014(14) 0.0032(14)
O14 0.141(3) 0.0418(16) 0.0286(15) -0.0001(12) 0.0084(17) -0.0119(18)
O15 0.0254(11) 0.0398(13) 0.0445(14) 0.0223(11) 0.0100(10) 0.0108(10)
O16 0.0312(11) 0.0222(10) 0.0350(12) 0.0013(9) -0.0046(9) 0.0141(9)
O17 0.0235(10) 0.0232(10) 0.0320(11) 0.0051(8) 0.0128(8) 0.0040(8)
O18 0.0242(10) 0.0205(9) 0.0231(10) 0.0030(8) 0.0010(8) 0.0033(8)
O19 0.0295(11) 0.0449(13) 0.0195(10) 0.0073(9) -0.0036(9) -0.0036(10)
O20 0.0236(10) 0.0236(10) 0.0367(12) 0.0090(9) 0.0072(9) 0.0013(8)
O21 0.0219(10) 0.0209(9) 0.0240(10) 0.0008(8) -0.0045(8) 0.0012(8)
O22 0.0229(10) 0.0414(12) 0.0266(11) -0.0074(9) -0.0045(8) 0.0113(9)
O23 0.0253(10) 0.0198(9) 0.0287(11) -0.0034(8) -0.0046(8) 0.0068(8)
O24 0.0287(11) 0.0157(9) 0.0389(12) -0.0031(8) 0.0068(9) 0.0000(8)
O25 0.0235(11) 0.0707(17) 0.0276(12) -0.0075(12) 0.0132(9) -0.0089(11)
O26 0.0268(11) 0.0204(10) 0.0318(11) -0.0032(8) -0.0039(9) 0.0034(8)
O27 0.0198(9) 0.0178(9) 0.0263(10) -0.0002(8) 0.0057(8) 0.0006(7)
C1 0.0195(13) 0.0256(14) 0.0253(14) 0.0039(11) -0.0004(11) 0.0043(11)
C2 0.0203(14) 0.0364(17) 0.0306(16) 0.0089(13) 0.0031(12) 0.0089(12)
C3 0.0300(16) 0.0309(15) 0.0286(16) 0.0074(12) 0.0076(12) 0.0180(13)
C4 0.0279(15) 0.0226(13) 0.0222(14) 0.0042(11) 0.0077(11) 0.0087(11)
C5 0.0205(13) 0.0187(12) 0.0150(12) 0.0039(10) 0.0055(10) 0.0059(10)
C6 0.0212(13) 0.0175(12) 0.0174(13) 0.0010(10) 0.0061(10) 0.0042(10)
C7 0.0297(15) 0.0174(13) 0.0218(14) 0.0018(10) 0.0025(11) 0.0053(11)
C8 0.0300(15) 0.0195(13) 0.0204(14) 0.0011(11) 0.0027(11) -0.0008(11)
C9 0.0205(13) 0.0191(12) 0.0163(12) 0.0004(10) 0.0040(10) -0.0014(10)
C10 0.0205(13) 0.0227(13) 0.0154(12) -0.0001(10) 0.0007(10) -0.0005(10)
C11 0.0259(14) 0.0243(14) 0.0186(13) -0.0001(11) 0.0024(11) -0.0046(11)
C12 0.0219(14) 0.0331(16) 0.0212(14) -0.0008(12) 0.0030(11) -0.0084(12)
C13 0.0178(13) 0.0373(16) 0.0231(14) 0.0018(12) 0.0004(11) -0.0023(12)
C14 0.0190(13) 0.0296(15) 0.0247(14) 0.0048(12) 0.0011(11) 0.0010(11)
C15 0.0191(13) 0.0193(13) 0.0228(14) -0.0034(10) -0.0003(10) 0.0042(10)
C16 0.0211(13) 0.0283(14) 0.0163(13) -0.0046(11) -0.0004(10) 0.0087(11)
C17 0.0263(14) 0.0294(14) 0.0146(12) 0.0017(11) 0.0062(11) 0.0109(12)
C18 0.0189(13) 0.0244(13) 0.0198(13) 0.0021(11) 0.0037(10) 0.0021(11)
C19 0.0131(11) 0.0158(11) 0.0174(12) -0.0001(9) 0.0013(9) 0.0040(9)
C20 0.0170(12) 0.0136(11) 0.0193(13) 0.0008(9) 0.0030(10) 0.0036(9)
C21 0.0148(12) 0.0155(12) 0.0189(13) 0.0019(10) 0.0022(9) 0.0001(9)
C22 0.0142(11) 0.0146(11) 0.0161(12) 0.0030(9) 0.0009(9) -0.0008(9)
C23 0.0172(12) 0.0161(12) 0.0199(13) -0.0004(10) 0.0019(10) 0.0023(10)
C24 0.0200(13) 0.0183(12) 0.0182(13) -0.0008(10) 0.0040(10) -0.0047(10)
C25 0.0208(13) 0.0185(12) 0.0187(13) 0.0041(10) -0.0012(10) -0.0032(10)
C26 0.0179(12) 0.0178(12) 0.0212(13) 0.0030(10) -0.0018(10) 0.0019(10)
C27 0.0145(12) 0.0185(12) 0.0223(13) -0.0013(10) 0.0051(10) 0.0025(10)
C28 0.0145(12) 0.0229(13) 0.0253(14) 0.0020(11) 0.0063(10) 0.0012(10)
C29 0.0176(13) 0.0182(12) 0.0272(15) 0.0025(11) 0.0057(11) -0.0016(10)
C30 0.0182(12) 0.0161(12) 0.0232(14) 0.0021(10) 0.0051(10) 0.0024(10)
C31 0.0152(12) 0.0154(11) 0.0176(12) 0.0022(10) 0.0035(9) 0.0031(9)
C32 0.0151(12) 0.0141(11) 0.0156(12) 0.0013(9) 0.0023(9) 0.0020(9)
C33 0.0183(12) 0.0142(12) 0.0233(13) 0.0025(10) 0.0041(10) 0.0034(10)
C34 0.0185(12) 0.0128(11) 0.0237(13) -0.0001(10) 0.0047(10) 0.0050(10)
C35 0.0138(11) 0.0133(11) 0.0167(12) 0.0008(9) 0.0025(9) 0.0028(9)
C36 0.0150(12) 0.0140(11) 0.0172(12) 0.0017(9) 0.0053(9) 0.0039(9)
C37 0.0178(12) 0.0154(12) 0.0255(14) -0.0004(10) 0.0028(10) 0.0048(10)
C38 0.0187(13) 0.0186(12) 0.0240(14) 0.0003(10) 0.0070(10) 0.0074(10)
C39 0.0151(12) 0.0211(13) 0.0249(14) 0.0028(11) 0.0074(10) 0.0048(10)
C40 0.0170(12) 0.0158(12) 0.0218(13) 0.0015(10) 0.0036(10) 0.0024(10)
C41 0.0181(12) 0.0196(12) 0.0185(13) -0.0010(10) 0.0050(10) 0.0000(10)
C42 0.0260(14) 0.0301(15) 0.0146(13) -0.0008(11) 0.0054(11) 0.0006(12)
C43 0.0245(14) 0.0253(14) 0.0167(13) 0.0065(11) 0.0002(10) 0.0005(11)
C44 0.0192(13) 0.0172(12) 0.0186(13) 0.0029(10) 0.0009(10) 0.0027(10)
C45 0.0130(11) 0.0117(11) 0.0157(12) -0.0005(9) 0.0018(9) -0.0009(9)
C46 0.0121(11) 0.0105(11) 0.0167(12) -0.0024(9) 0.0009(9) -0.0008(9)
C47 0.0126(11) 0.0143(11) 0.0154(12) 0.0019(9) 0.0012(9) 0.0047(9)
C48 0.0141(11) 0.0142(11) 0.0148(12) 0.0011(9) 0.0025(9) 0.0051(9)
C49 0.0178(12) 0.0177(12) 0.0195(13) 0.0001(10) 0.0026(10) 0.0031(10)
C50 0.0231(13) 0.0235(13) 0.0171(13) 0.0004(10) 0.0029(10) 0.0079(11)
C51 0.0214(13) 0.0266(14) 0.0190(13) 0.0039(11) 0.0074(10) 0.0066(11)
C52 0.0159(12) 0.0199(12) 0.0221(13) 0.0023(10) 0.0056(10) 0.0016(10)

loop_
_atom_type_symbol
_atom_type_description
_atom_type_scat_dispersion_real
_atom_type_scat_dispersion_imag
_atom_type_scat_source
C C 0.0033 0.0016 'International Tables Vol C Tables 4.2.6.8 and 6.1.1.4'
H H 0.0000 0.0000 'International Tables Vol C Tables 4.2.6.8 and 6.1.1.4'
N N 0.0061 0.0033 'International Tables Vol C Tables 4.2.6.8 and 6.1.1.4'
O O 0.0106 0.0060 'International Tables Vol C Tables 4.2.6.8 and 6.1.1.4'
Cu Cu 0.3201 1.2651 'International Tables Vol C Tables 4.2.6.8 and 6.1.1.4'

loop_
_geom_angle_atom_site_label_1
_geom_angle_atom_site_label_2
_geom_angle_atom_site_label_3
_geom_angle
_geom_angle_site_symmetry_1
_geom_angle_site_symmetry_3
_geom_angle_publ_flag
N7 Cu1 N1 168.94(9) . . ?
N7 Cu1 N8 81.04(9) . . ?
N1 Cu1 N8 105.02(9) . . ?
N7 Cu1 N2 100.03(9) . . ?
N1 Cu1 N2 80.68(9) . . ?
N8 Cu1 N2 143.65(9) . . ?
N6 Cu2 N4 170.28(9) . . ?
N6 Cu2 N5 80.60(9) . . ?
N4 Cu2 N5 99.53(9) . . ?
N6 Cu2 O1 96.63(9) . . ?
N4 Cu2 O1 87.46(9) . . ?
N5 Cu2 O1 154.02(9) . . ?
N6 Cu2 N3 92.31(8) . . ?
N4 Cu2 N3 78.67(9) . . ?
N5 Cu2 N3 113.39(8) . . ?
O1 Cu2 N3 92.47(9) . . ?
N17 Cu3 N11 165.33(9) . . ?
N17 Cu3 N18 81.03(9) . . ?
N11 Cu3 N18 105.27(9) . . ?
N17 Cu3 N12 100.02(8) . . ?
N11 Cu3 N12 80.67(8) . . ?
N18 Cu3 N12 152.22(8) . . ?
N16 Cu4 N14 171.56(9) . . ?
N16 Cu4 N15 80.80(8) . . ?
N14 Cu4 N15 98.14(8) . . ?
N16 Cu4 O2 92.00(8) . . ?
N14 Cu4 O2 92.93(8) . . ?
N15 Cu4 O2 150.19(9) . . ?
N16 Cu4 N13 93.81(8) . . ?
N14 Cu4 N13 79.13(8) . . ?
N15 Cu4 N13 116.67(8) . . ?
O2 Cu4 N13 92.52(8) . . ?
C1 N1 C5 118.9(2) . . ?
C1 N1 Cu1 125.80(19) . . ?
C5 N1 Cu1 115.20(17) . . ?
N3 N2 C6 120.7(2) . . ?
N3 N2 Cu1 123.29(16) . . ?
C6 N2 Cu1 113.84(17) . . ?
N2 N3 C9 120.4(2) . . ?
N2 N3 Cu2 128.35(16) . . ?
C9 N3 Cu2 110.64(17) . . ?
C14 N4 C10 119.4(2) . . ?
C14 N4 Cu2 122.37(19) . . ?
C10 N4 Cu2 117.43(18) . . ?
C15 N5 C19 119.0(2) . . ?
C15 N5 Cu2 127.00(18) . . ?
C19 N5 Cu2 113.20(17) . . ?
C20 N6 N7 119.0(2) . . ?
C20 N6 Cu2 118.52(17) . . ?
N7 N6 Cu2 120.35(15) . . ?
C21 N7 N6 117.2(2) . . ?
C21 N7 Cu1 117.50(17) . . ?
N6 N7 Cu1 123.06(15) . . ?
C26 N8 C22 118.2(2) . . ?
C26 N8 Cu1 125.75(18) . . ?
C22 N8 Cu1 111.91(16) . . ?
C20 N9 H1N 120(2) . . ?
C20 N9 H2N 120(2) . . ?
H1N N9 H2N 119(3) . . ?
C21 N10 H3N 120(2) . . ?
C21 N10 H4N 123(3) . . ?
H3N N10 H4N 117(3) . . ?
C27 N11 C31 118.3(2) . . ?
C27 N11 Cu3 127.16(18) . . ?
C31 N11 Cu3 114.52(16) . . ?
N13 N12 C32 120.8(2) . . ?
N13 N12 Cu3 125.52(16) . . ?
C32 N12 Cu3 111.88(16) . . ?
N12 N13 C35 120.2(2) . . ?
N12 N13 Cu4 127.96(15) . . ?
C35 N13 Cu4 111.63(16) . . ?
C40 N14 C36 119.5(2) . . ?
C40 N14 Cu4 123.26(17) . . ?
C36 N14 Cu4 117.27(16) . . ?
C41 N15 C45 118.2(2) . . ?
C41 N15 Cu4 128.35(18) . . ?
C45 N15 Cu4 113.36(16) . . ?
C46 N16 N17 117.58(19) . . ?
C46 N16 Cu4 118.06(17) . . ?
N17 N16 Cu4 122.88(15) . . ?
C47 N17 N16 118.1(2) . . ?
C47 N17 Cu3 118.11(17) . . ?
N16 N17 Cu3 123.08(15) . . ?
C52 N18 C48 118.3(2) . . ?
C52 N18 Cu3 128.15(18) . . ?
C48 N18 Cu3 112.33(16) . . ?
C46 N19 H5N 122(2) . . ?
C46 N19 H6N 119(2) . . ?
H5N N19 H6N 119(3) . . ?
C47 N20 H7N 122(2) . . ?
C47 N20 H8N 122(2) . . ?
H7N N20 H8N 116(3) . . ?
O6 N21 O4 121.0(3) . . ?
O6 N21 O5 122.0(3) . . ?
O4 N21 O5 117.0(3) . . ?
O7 N22 O8 119.4(2) . . ?
O7 N22 O9 119.3(2) . . ?
O8 N22 O9 121.2(2) . . ?
O12 N23 O11 121.3(2) . . ?
O12 N23 O10 121.0(3) . . ?
O11 N23 O10 117.7(3) . . ?
O16 N24 O17 120.0(2) . . ?
O16 N24 O18 120.1(2) . . ?
O17 N24 O18 119.8(2) . . ?
O14 N25 O13 119.7(3) . . ?
O14 N25 O15 122.7(3) . . ?
O13 N25 O15 117.5(3) . . ?
O19 N26 O20 122.0(2) . . ?
O19 N26 O21 118.5(2) . . ?
O20 N26 O21 119.5(2) . . ?
O24 N27 O22 120.7(2) . . ?
O24 N27 O23 120.4(2) . . ?
O22 N27 O23 118.9(2) . . ?
O25 N28 O26 120.7(2) . . ?
O25 N28 O27 119.0(2) . . ?
O26 N28 O27 120.2(2) . . ?
Cu2 O1 H12W 119(3) . . ?
Cu2 O1 H11W 126(3) . . ?
H12W O1 H11W 113(4) . . ?
Cu4 O2 H22W 117(4) . . ?
Cu4 O2 H21W 117(3) . . ?
H22W O2 H21W 108(4) . . ?
H32W O3 H31W 104(4) . . ?
N1 C1 C2 122.6(3) . . ?
N1 C1 H11 118.7 . . ?
C2 C1 H11 118.7 . . ?
C3 C2 C1 118.4(3) . . ?
C3 C2 H21 120.8 . . ?
C1 C2 H21 120.8 . . ?
C2 C3 C4 119.6(3) . . ?
C2 C3 H31 120.2 . . ?
C4 C3 H31 120.2 . . ?
C5 C4 C3 118.7(3) . . ?
C5 C4 H41 120.7 . . ?
C3 C4 H41 120.7 . . ?
N1 C5 C4 121.9(2) . . ?
N1 C5 C6 114.8(2) . . ?
C4 C5 C6 123.3(2) . . ?
N2 C6 C7 121.3(2) . . ?
N2 C6 C5 114.4(2) . . ?
C7 C6 C5 124.3(2) . . ?
C8 C7 C6 118.1(3) . . ?
C8 C7 H71 120.9 . . ?
C6 C7 H71 120.9 . . ?
C7 C8 C9 118.1(3) . . ?
C7 C8 H81 121.0 . . ?
C9 C8 H81 121.0 . . ?
N3 C9 C8 121.3(2) . . ?
N3 C9 C10 115.2(2) . . ?
C8 C9 C10 123.5(2) . . ?
N4 C10 C11 121.1(3) . . ?
N4 C10 C9 116.7(2) . . ?
C11 C10 C9 122.1(2) . . ?
C10 C11 C12 118.9(3) . . ?
C10 C11 H111 120.5 . . ?
C12 C11 H111 120.5 . . ?
C13 C12 C11 119.6(3) . . ?
C13 C12 H121 120.2 . . ?
C11 C12 H121 120.2 . . ?
C12 C13 C14 118.7(3) . . ?
C12 C13 H131 120.6 . . ?
C14 C13 H131 120.6 . . ?
N4 C14 C13 122.2(3) . . ?
N4 C14 H141 118.9 . . ?
C13 C14 H141 118.9 . . ?
N5 C15 C16 122.1(3) . . ?
N5 C15 H151 119.0 . . ?
C16 C15 H151 119.0 . . ?
C17 C16 C15 119.0(3) . . ?
C17 C16 H161 120.5 . . ?
C15 C16 H161 120.5 . . ?
C16 C17 C18 119.4(3) . . ?
C16 C17 H171 120.3 . . ?
C18 C17 H171 120.3 . . ?
C19 C18 C17 118.3(3) . . ?
C19 C18 H181 120.9 . . ?
C17 C18 H181 120.9 . . ?
N5 C19 C18 122.2(2) . . ?
N5 C19 C20 113.8(2) . . ?
C18 C19 C20 123.9(2) . . ?
N6 C20 N9 126.1(3) . . ?
N6 C20 C19 112.7(2) . . ?
N9 C20 C19 121.2(2) . . ?
N7 C21 N10 124.9(2) . . ?
N7 C21 C22 113.6(2) . . ?
N10 C21 C22 121.4(2) . . ?
N8 C22 C23 122.4(2) . . ?
N8 C22 C21 114.0(2) . . ?
C23 C22 C21 123.1(2) . . ?
C22 C23 C24 118.9(2) . . ?
C22 C23 H231 120.6 . . ?
C24 C23 H231 120.6 . . ?
C25 C24 C23 118.6(2) . . ?
C25 C24 H241 120.7 . . ?
C23 C24 H241 120.7 . . ?
C24 C25 C26 119.3(2) . . ?
C24 C25 H251 120.3 . . ?
C26 C25 H251 120.3 . . ?
N8 C26 C25 122.5(2) . . ?
N8 C26 H261 118.8 . . ?
C25 C26 H261 118.8 . . ?
N11 C27 C28 122.4(2) . . ?
N11 C27 H271 118.8 . . ?
C28 C27 H271 118.8 . . ?
C27 C28 C29 119.2(2) . . ?
C27 C28 H281 120.4 . . ?
C29 C28 H281 120.4 . . ?
C28 C29 C30 118.9(2) . . ?
C28 C29 H291 120.6 . . ?
C30 C29 H291 120.6 . . ?
C31 C30 C29 118.9(2) . . ?
C31 C30 H301 120.6 . . ?
C29 C30 H301 120.6 . . ?
N11 C31 C30 122.3(2) . . ?
N11 C31 C32 115.2(2) . . ?
C30 C31 C32 122.4(2) . . ?
N12 C32 C33 121.1(2) . . ?
N12 C32 C31 114.5(2) . . ?
C33 C32 C31 124.3(2) . . ?
C34 C33 C32 118.0(2) . . ?
C34 C33 H331 121.0 . . ?
C32 C33 H331 121.0 . . ?
C33 C34 C35 118.1(2) . . ?
C33 C34 H341 120.9 . . ?
C35 C34 H341 120.9 . . ?
N13 C35 C34 121.6(2) . . ?
N13 C35 C36 115.3(2) . . ?
C34 C35 C36 123.1(2) . . ?
N14 C36 C37 121.1(2) . . ?
N14 C36 C35 116.4(2) . . ?
C37 C36 C35 122.5(2) . . ?
C36 C37 C38 118.9(2) . . ?
C36 C37 H371 120.6 . . ?
C38 C37 H371 120.6 . . ?
C39 C38 C37 120.0(2) . . ?
C39 C38 H381 120.0 . . ?
C37 C38 H381 120.0 . . ?
C38 C39 C40 118.3(2) . . ?
C38 C39 H391 120.9 . . ?
C40 C39 H391 120.9 . . ?
N14 C40 C39 122.2(2) . . ?
N14 C40 H401 118.9 . . ?
C39 C40 H401 118.9 . . ?
N15 C41 C42 122.1(2) . . ?
N15 C41 H411 118.9 . . ?
C42 C41 H411 118.9 . . ?
C43 C42 C41 119.3(2) . . ?
C43 C42 H421 120.3 . . ?
C41 C42 H421 120.3 . . ?
C42 C43 C44 118.8(2) . . ?
C42 C43 H431 120.6 . . ?
C44 C43 H431 120.6 . . ?
C45 C44 C43 118.9(2) . . ?
C45 C44 H441 120.6 . . ?
C43 C44 H441 120.6 . . ?
N15 C45 C44 122.6(2) . . ?
N15 C45 C46 113.6(2) . . ?
C44 C45 C46 123.7(2) . . ?
N16 C46 N19 125.7(2) . . ?
N16 C46 C45 113.7(2) . . ?
N19 C46 C45 120.6(2) . . ?
N17 C47 N20 124.9(2) . . ?
N17 C47 C48 113.4(2) . . ?
N20 C47 C48 121.7(2) . . ?
N18 C48 C49 122.4(2) . . ?
N18 C48 C47 113.5(2) . . ?
C49 C48 C47 124.1(2) . . ?
C48 C49 C50 118.6(2) . . ?
C48 C49 H491 120.7 . . ?
C50 C49 H491 120.7 . . ?
C51 C50 C49 119.1(2) . . ?
C51 C50 H501 120.5 . . ?
C49 C50 H501 120.5 . . ?
C50 C51 C52 119.1(2) . . ?
C50 C51 H511 120.5 . . ?
C52 C51 H511 120.5 . . ?
N18 C52 C51 122.5(2) . . ?
N18 C52 H521 118.7 . . ?
C51 C52 H521 118.7 . . ?

loop_
_geom_bond_atom_site_label_1
_geom_bond_atom_site_label_2
_geom_bond_distance
_geom_bond_site_symmetry_2
_geom_bond_publ_flag
Cu1 N7 1.935(2) . ?
Cu1 N1 1.990(2) . ?
Cu1 N8 2.027(2) . ?
Cu1 N2 2.048(2) . ?
Cu2 N6 1.940(2) . ?
Cu2 N4 1.988(2) . ?
Cu2 N5 2.018(2) . ?
Cu2 O1 2.032(2) . ?
Cu2 N3 2.228(2) . ?
Cu3 N17 1.923(2) . ?
Cu3 N11 1.978(2) . ?
Cu3 N18 2.024(2) . ?
Cu3 N12 2.064(2) . ?
Cu4 N16 1.935(2) . ?
Cu4 N14 1.980(2) . ?
Cu4 N15 2.022(2) . ?
Cu4 O2 2.055(2) . ?
Cu4 N13 2.194(2) . ?
N1 C1 1.341(3) . ?
N1 C5 1.357(3) . ?
N2 N3 1.335(3) . ?
N2 C6 1.340(3) . ?
N3 C9 1.336(3) . ?
N4 C14 1.343(3) . ?
N4 C10 1.355(3) . ?
N5 C15 1.335(3) . ?
N5 C19 1.356(3) . ?
N6 C20 1.311(3) . ?
N6 N7 1.405(3) . ?
N7 C21 1.317(3) . ?
N8 C26 1.338(3) . ?
N8 C22 1.358(3) . ?
N9 C20 1.322(3) . ?
N9 H1N 0.80(3) . ?
N9 H2N 0.88(4) . ?
N10 C21 1.322(3) . ?
N10 H3N 0.87(4) . ?
N10 H4N 0.82(4) . ?
N11 C27 1.342(3) . ?
N11 C31 1.360(3) . ?
N12 N13 1.334(3) . ?
N12 C32 1.341(3) . ?
N13 C35 1.338(3) . ?
N14 C40 1.341(3) . ?
N14 C36 1.360(3) . ?
N15 C41 1.339(3) . ?
N15 C45 1.358(3) . ?
N16 C46 1.317(3) . ?
N16 N17 1.409(3) . ?
N17 C47 1.310(3) . ?
N18 C52 1.337(3) . ?
N18 C48 1.366(3) . ?
N19 C46 1.321(3) . ?
N19 H5N 0.81(3) . ?
N19 H6N 0.89(4) . ?
N20 C47 1.321(3) . ?
N20 H7N 0.87(4) . ?
N20 H8N 0.87(4) . ?
N21 O6 1.230(4) . ?
N21 O4 1.242(4) . ?
N21 O5 1.254(3) . ?
N22 O7 1.244(3) . ?
N22 O8 1.245(3) . ?
N22 O9 1.255(3) . ?
N23 O12 1.239(3) . ?
N23 O11 1.243(3) . ?
N23 O10 1.256(3) . ?
N24 O16 1.251(3) . ?
N24 O17 1.257(3) . ?
N24 O18 1.258(3) . ?
N25 O14 1.205(4) . ?
N25 O13 1.260(4) . ?
N25 O15 1.271(3) . ?
N26 O19 1.237(3) . ?
N26 O20 1.253(3) . ?
N26 O21 1.283(3) . ?
N27 O24 1.253(3) . ?
N27 O22 1.256(3) . ?
N27 O23 1.260(3) . ?
N28 O25 1.244(3) . ?
N28 O26 1.255(3) . ?
N28 O27 1.266(3) . ?
O1 H12W 0.85(4) . ?
O1 H11W 0.74(4) . ?
O2 H22W 0.73(5) . ?
O2 H21W 0.89(4) . ?
O3 H32W 0.83(4) . ?
O3 H31W 0.79(5) . ?
C1 C2 1.392(4) . ?
C1 H11 0.9500 . ?
C2 C3 1.388(4) . ?
C2 H21 0.9500 . ?
C3 C4 1.394(4) . ?
C3 H31 0.9500 . ?
C4 C5 1.391(4) . ?
C4 H41 0.9500 . ?
C5 C6 1.483(4) . ?
C6 C7 1.402(4) . ?
C7 C8 1.369(4) . ?
C7 H71 0.9500 . ?
C8 C9 1.410(4) . ?
C8 H81 0.9500 . ?
C9 C10 1.489(4) . ?
C10 C11 1.391(4) . ?
C11 C12 1.395(4) . ?
C11 H111 0.9500 . ?
C12 C13 1.377(4) . ?
C12 H121 0.9500 . ?
C13 C14 1.387(4) . ?
C13 H131 0.9500 . ?
C14 H141 0.9500 . ?
C15 C16 1.388(4) . ?
C15 H151 0.9500 . ?
C16 C17 1.383(4) . ?
C16 H161 0.9500 . ?
C17 C18 1.396(4) . ?
C17 H171 0.9500 . ?
C18 C19 1.383(4) . ?
C18 H181 0.9500 . ?
C19 C20 1.494(4) . ?
C21 C22 1.491(3) . ?
C22 C23 1.388(4) . ?
C23 C24 1.391(4) . ?
C23 H231 0.9500 . ?
C24 C25 1.387(4) . ?
C24 H241 0.9500 . ?
C25 C26 1.390(4) . ?
C25 H251 0.9500 . ?
C26 H261 0.9500 . ?
C27 C28 1.385(4) . ?
C27 H271 0.9500 . ?
C28 C29 1.387(4) . ?
C28 H281 0.9500 . ?
C29 C30 1.391(4) . ?
C29 H291 0.9500 . ?
C30 C31 1.384(3) . ?
C30 H301 0.9500 . ?
C31 C32 1.474(3) . ?
C32 C33 1.407(3) . ?
C33 C34 1.371(4) . ?
C33 H331 0.9500 . ?
C34 C35 1.405(3) . ?
C34 H341 0.9500 . ?
C35 C36 1.488(3) . ?
C36 C37 1.391(3) . ?
C37 C38 1.392(4) . ?
C37 H371 0.9500 . ?
C38 C39 1.382(4) . ?
C38 H381 0.9500 . ?
C39 C40 1.396(3) . ?
C39 H391 0.9500 . ?
C40 H401 0.9500 . ?
C41 C42 1.394(4) . ?
C41 H411 0.9500 . ?
C42 C43 1.381(4) . ?
C42 H421 0.9500 . ?
C43 C44 1.393(4) . ?
C43 H431 0.9500 . ?
C44 C45 1.377(3) . ?
C44 H441 0.9500 . ?
C45 C46 1.488(3) . ?
C47 C48 1.499(3) . ?
C48 C49 1.383(4) . ?
C49 C50 1.397(4) . ?
C49 H491 0.9500 . ?
C50 C51 1.386(4) . ?
C50 H501 0.9500 . ?
C51 C52 1.392(4) . ?
C51 H511 0.9500 . ?
C52 H521 0.9500 . ?

loop_
_geom_torsion_atom_site_label_1
_geom_torsion_atom_site_label_2
_geom_torsion_atom_site_label_3
_geom_torsion_atom_site_label_4
_geom_torsion
_geom_torsion_site_symmetry_1
_geom_torsion_site_symmetry_2
_geom_torsion_site_symmetry_3
_geom_torsion_site_symmetry_4
_geom_torsion_publ_flag
N7 Cu1 N1 C1 79.0(5) . . . . ?
N8 Cu1 N1 C1 -43.2(2) . . . . ?
N2 Cu1 N1 C1 173.6(2) . . . . ?
N7 Cu1 N1 C5 -96.7(5) . . . . ?
N8 Cu1 N1 C5 141.14(18) . . . . ?
N2 Cu1 N1 C5 -2.09(18) . . . . ?
N7 Cu1 N2 N3 -20.2(2) . . . . ?
N1 Cu1 N2 N3 171.0(2) . . . . ?
N8 Cu1 N2 N3 68.3(3) . . . . ?
N7 Cu1 N2 C6 176.64(18) . . . . ?
N1 Cu1 N2 C6 7.83(18) . . . . ?
N8 Cu1 N2 C6 -94.9(2) . . . . ?
C6 N2 N3 C9 0.6(4) . . . . ?
Cu1 N2 N3 C9 -161.48(19) . . . . ?
C6 N2 N3 Cu2 -169.85(18) . . . . ?
Cu1 N2 N3 Cu2 28.1(3) . . . . ?
N6 Cu2 N3 N2 2.8(2) . . . . ?
N4 Cu2 N3 N2 179.2(2) . . . . ?
N5 Cu2 N3 N2 83.6(2) . . . . ?
O1 Cu2 N3 N2 -93.9(2) . . . . ?
N6 Cu2 N3 C9 -168.31(18) . . . . ?
N4 Cu2 N3 C9 8.03(18) . . . . ?
N5 Cu2 N3 C9 -87.56(19) . . . . ?
O1 Cu2 N3 C9 94.94(18) . . . . ?
N6 Cu2 N4 C14 -169.4(5) . . . . ?
N5 Cu2 N4 C14 -79.4(2) . . . . ?
O1 Cu2 N4 C14 75.4(2) . . . . ?
N3 Cu2 N4 C14 168.4(2) . . . . ?
N6 Cu2 N4 C10 20.8(7) . . . . ?
N5 Cu2 N4 C10 110.7(2) . . . . ?
O1 Cu2 N4 C10 -94.4(2) . . . . ?
N3 Cu2 N4 C10 -1.42(19) . . . . ?
N6 Cu2 N5 C15 -174.6(2) . . . . ?
N4 Cu2 N5 C15 15.2(2) . . . . ?
O1 Cu2 N5 C15 -88.8(3) . . . . ?
N3 Cu2 N5 C15 96.9(2) . . . . ?
N6 Cu2 N5 C19 -5.11(17) . . . . ?
N4 Cu2 N5 C19 -175.26(17) . . . . ?
O1 Cu2 N5 C19 80.7(3) . . . . ?
N3 Cu2 N5 C19 -93.56(18) . . . . ?
N4 Cu2 N6 C20 89.6(6) . . . . ?
N5 Cu2 N6 C20 -1.99(19) . . . . ?
O1 Cu2 N6 C20 -155.90(19) . . . . ?
N3 Cu2 N6 C20 111.34(19) . . . . ?
N4 Cu2 N6 N7 -73.8(6) . . . . ?
N5 Cu2 N6 N7 -165.34(18) . . . . ?
O1 Cu2 N6 N7 40.75(18) . . . . ?
N3 Cu2 N6 N7 -52.01(18) . . . . ?
C20 N6 N7 C21 104.7(3) . . . . ?
Cu2 N6 N7 C21 -92.0(2) . . . . ?
C20 N6 N7 Cu1 -92.8(2) . . . . ?
Cu2 N6 N7 Cu1 70.5(2) . . . . ?
N1 Cu1 N7 C21 -133.0(4) . . . . ?
N8 Cu1 N7 C21 -8.83(19) . . . . ?
N2 Cu1 N7 C21 134.31(19) . . . . ?
N1 Cu1 N7 N6 64.6(5) . . . . ?
N8 Cu1 N7 N6 -171.28(19) . . . . ?
N2 Cu1 N7 N6 -28.1(2) . . . . ?
N7 Cu1 N8 C26 169.4(2) . . . . ?
N1 Cu1 N8 C26 -20.1(2) . . . . ?
N2 Cu1 N8 C26 74.6(3) . . . . ?
N7 Cu1 N8 C22 12.87(17) . . . . ?
N1 Cu1 N8 C22 -176.59(16) . . . . ?
N2 Cu1 N8 C22 -81.9(2) . . . . ?
N17 Cu3 N11 C27 75.1(4) . . . . ?
N18 Cu3 N11 C27 -38.8(2) . . . . ?
N12 Cu3 N11 C27 169.0(2) . . . . ?
N17 Cu3 N11 C31 -105.6(4) . . . . ?
N18 Cu3 N11 C31 140.54(17) . . . . ?
N12 Cu3 N11 C31 -11.66(18) . . . . ?
N17 Cu3 N12 N13 -13.6(2) . . . . ?
N11 Cu3 N12 N13 -178.7(2) . . . . ?
N18 Cu3 N12 N13 76.2(3) . . . . ?
N17 Cu3 N12 C32 -178.51(17) . . . . ?
N11 Cu3 N12 C32 16.35(17) . . . . ?
N18 Cu3 N12 C32 -88.7(2) . . . . ?
C32 N12 N13 C35 -0.4(3) . . . . ?
Cu3 N12 N13 C35 -164.02(18) . . . . ?
C32 N12 N13 Cu4 -174.64(18) . . . . ?
Cu3 N12 N13 Cu4 21.7(3) . . . . ?
N16 Cu4 N13 N12 3.7(2) . . . . ?
N14 Cu4 N13 N12 179.0(2) . . . . ?
N15 Cu4 N13 N12 85.3(2) . . . . ?
O2 Cu4 N13 N12 -88.5(2) . . . . ?
N16 Cu4 N13 C35 -170.98(17) . . . . ?
N14 Cu4 N13 C35 4.34(17) . . . . ?
N15 Cu4 N13 C35 -89.38(18) . . . . ?
O2 Cu4 N13 C35 96.84(17) . . . . ?
N16 Cu4 N14 C40 -151.2(5) . . . . ?
N15 Cu4 N14 C40 -69.1(2) . . . . ?
O2 Cu4 N14 C40 83.2(2) . . . . ?
N13 Cu4 N14 C40 175.2(2) . . . . ?
N16 Cu4 N14 C36 28.7(7) . . . . ?
N15 Cu4 N14 C36 110.88(19) . . . . ?
O2 Cu4 N14 C36 -96.87(19) . . . . ?
N13 Cu4 N14 C36 -4.86(18) . . . . ?
N16 Cu4 N15 C41 177.7(2) . . . . ?
N14 Cu4 N15 C41 6.2(2) . . . . ?
O2 Cu4 N15 C41 -104.5(2) . . . . ?
N13 Cu4 N15 C41 88.1(2) . . . . ?
N16 Cu4 N15 C45 -5.05(16) . . . . ?
N14 Cu4 N15 C45 -176.58(17) . . . . ?
O2 Cu4 N15 C45 72.7(2) . . . . ?
N13 Cu4 N15 C45 -94.70(17) . . . . ?
N14 Cu4 N16 C46 84.6(6) . . . . ?
N15 Cu4 N16 C46 1.14(18) . . . . ?
O2 Cu4 N16 C46 -149.77(19) . . . . ?
N13 Cu4 N16 C46 117.56(18) . . . . ?
N14 Cu4 N16 N17 -81.2(6) . . . . ?
N15 Cu4 N16 N17 -164.67(19) . . . . ?
O2 Cu4 N16 N17 44.42(18) . . . . ?
N13 Cu4 N16 N17 -48.24(18) . . . . ?
C46 N16 N17 C47 90.6(3) . . . . ?
Cu4 N16 N17 C47 -103.5(2) . . . . ?
C46 N16 N17 Cu3 -99.1(2) . . . . ?
Cu4 N16 N17 Cu3 66.8(2) . . . . ?
N11 Cu3 N17 C47 -127.8(3) . . . . ?
N18 Cu3 N17 C47 -11.03(18) . . . . ?
N12 Cu3 N17 C47 140.82(18) . . . . ?
N11 Cu3 N17 N16 61.9(4) . . . . ?
N18 Cu3 N17 N16 178.62(18) . . . . ?
N12 Cu3 N17 N16 -29.54(18) . . . . ?
N17 Cu3 N18 C52 178.1(2) . . . . ?
N11 Cu3 N18 C52 -15.5(2) . . . . ?
N12 Cu3 N18 C52 83.6(3) . . . . ?
N17 Cu3 N18 C48 10.97(16) . . . . ?
N11 Cu3 N18 C48 177.41(16) . . . . ?
N12 Cu3 N18 C48 -83.5(2) . . . . ?
C5 N1 C1 C2 -1.5(4) . . . . ?
Cu1 N1 C1 C2 -177.1(2) . . . . ?
N1 C1 C2 C3 1.9(4) . . . . ?
C1 C2 C3 C4 -0.8(4) . . . . ?
C2 C3 C4 C5 -0.5(4) . . . . ?
C1 N1 C5 C4 0.1(4) . . . . ?
Cu1 N1 C5 C4 176.1(2) . . . . ?
C1 N1 C5 C6 -179.4(2) . . . . ?
Cu1 N1 C5 C6 -3.4(3) . . . . ?
C3 C4 C5 N1 0.9(4) . . . . ?
C3 C4 C5 C6 -179.6(3) . . . . ?
N3 N2 C6 C7 2.0(4) . . . . ?
Cu1 N2 C6 C7 165.6(2) . . . . ?
N3 N2 C6 C5 -175.3(2) . . . . ?
Cu1 N2 C6 C5 -11.7(3) . . . . ?
N1 C5 C6 N2 10.2(3) . . . . ?
C4 C5 C6 N2 -169.4(2) . . . . ?
N1 C5 C6 C7 -167.1(2) . . . . ?
C4 C5 C6 C7 13.4(4) . . . . ?
N2 C6 C7 C8 -2.5(4) . . . . ?
C5 C6 C7 C8 174.5(3) . . . . ?
C6 C7 C8 C9 0.6(4) . . . . ?
N2 N3 C9 C8 -2.5(4) . . . . ?
Cu2 N3 C9 C8 169.5(2) . . . . ?
N2 N3 C9 C10 175.4(2) . . . . ?
Cu2 N3 C9 C10 -12.7(3) . . . . ?
C7 C8 C9 N3 1.9(4) . . . . ?
C7 C8 C9 C10 -175.8(3) . . . . ?
C14 N4 C10 C11 1.2(4) . . . . ?
Cu2 N4 C10 C11 171.3(2) . . . . ?
C14 N4 C10 C9 -175.1(2) . . . . ?
Cu2 N4 C10 C9 -5.0(3) . . . . ?
N3 C9 C10 N4 12.4(4) . . . . ?
C8 C9 C10 N4 -169.8(3) . . . . ?
N3 C9 C10 C11 -163.8(3) . . . . ?
C8 C9 C10 C11 14.0(4) . . . . ?
N4 C10 C11 C12 -0.5(4) . . . . ?
C9 C10 C11 C12 175.6(3) . . . . ?
C10 C11 C12 C13 0.0(4) . . . . ?
C11 C12 C13 C14 -0.2(4) . . . . ?
C10 N4 C14 C13 -1.4(4) . . . . ?
Cu2 N4 C14 C13 -171.0(2) . . . . ?
C12 C13 C14 N4 0.9(4) . . . . ?
C19 N5 C15 C16 -1.9(4) . . . . ?
Cu2 N5 C15 C16 167.03(19) . . . . ?
N5 C15 C16 C17 0.0(4) . . . . ?
C15 C16 C17 C18 1.9(4) . . . . ?
C16 C17 C18 C19 -1.9(4) . . . . ?
C15 N5 C19 C18 2.0(4) . . . . ?
Cu2 N5 C19 C18 -168.5(2) . . . . ?
C15 N5 C19 C20 -179.1(2) . . . . ?
Cu2 N5 C19 C20 10.5(3) . . . . ?
C17 C18 C19 N5 0.0(4) . . . . ?
C17 C18 C19 C20 -178.9(2) . . . . ?
N7 N6 C20 N9 -8.3(4) . . . . ?
Cu2 N6 C20 N9 -171.9(2) . . . . ?
N7 N6 C20 C19 171.6(2) . . . . ?
Cu2 N6 C20 C19 8.0(3) . . . . ?
N5 C19 C20 N6 -12.1(3) . . . . ?
C18 C19 C20 N6 166.8(2) . . . . ?
N5 C19 C20 N9 167.8(2) . . . . ?
C18 C19 C20 N9 -13.3(4) . . . . ?
N6 N7 C21 N10 -9.8(4) . . . . ?
Cu1 N7 C21 N10 -173.3(2) . . . . ?
N6 N7 C21 C22 166.7(2) . . . . ?
Cu1 N7 C21 C22 3.3(3) . . . . ?
C26 N8 C22 C23 -1.4(4) . . . . ?
Cu1 N8 C22 C23 157.0(2) . . . . ?
C26 N8 C22 C21 -173.1(2) . . . . ?
Cu1 N8 C22 C21 -14.7(3) . . . . ?
N7 C21 C22 N8 8.0(3) . . . . ?
N10 C21 C22 N8 -175.2(2) . . . . ?
N7 C21 C22 C23 -163.6(2) . . . . ?
N10 C21 C22 C23 13.2(4) . . . . ?
N8 C22 C23 C24 -1.0(4) . . . . ?
C21 C22 C23 C24 169.9(2) . . . . ?
C22 C23 C24 C25 3.0(4) . . . . ?
C23 C24 C25 C26 -2.6(4) . . . . ?
C22 N8 C26 C25 1.9(4) . . . . ?
Cu1 N8 C26 C25 -153.3(2) . . . . ?
C24 C25 C26 N8 0.2(4) . . . . ?
C31 N11 C27 C28 -1.1(4) . . . . ?
Cu3 N11 C27 C28 178.3(2) . . . . ?
N11 C27 C28 C29 -0.5(4) . . . . ?
C27 C28 C29 C30 0.9(4) . . . . ?
C28 C29 C30 C31 0.1(4) . . . . ?
C27 N11 C31 C30 2.1(4) . . . . ?
Cu3 N11 C31 C30 -177.3(2) . . . . ?
C27 N11 C31 C32 -175.0(2) . . . . ?
Cu3 N11 C31 C32 5.6(3) . . . . ?
C29 C30 C31 N11 -1.6(4) . . . . ?
C29 C30 C31 C32 175.3(2) . . . . ?
N13 N12 C32 C33 -2.4(4) . . . . ?
Cu3 N12 C32 C33 163.35(19) . . . . ?
N13 N12 C32 C31 176.4(2) . . . . ?
Cu3 N12 C32 C31 -17.8(3) . . . . ?
N11 C31 C32 N12 8.7(3) . . . . ?
C30 C31 C32 N12 -168.4(2) . . . . ?
N11 C31 C32 C33 -172.5(2) . . . . ?
C30 C31 C32 C33 10.3(4) . . . . ?
N12 C32 C33 C34 2.5(4) . . . . ?
C31 C32 C33 C34 -176.2(2) . . . . ?
C32 C33 C34 C35 0.0(4) . . . . ?
N12 N13 C35 C34 2.9(4) . . . . ?
Cu4 N13 C35 C34 178.1(2) . . . . ?
N12 N13 C35 C36 -178.3(2) . . . . ?
Cu4 N13 C35 C36 -3.2(3) . . . . ?
C33 C34 C35 N13 -2.7(4) . . . . ?
C33 C34 C35 C36 178.6(2) . . . . ?
C40 N14 C36 C37 2.2(4) . . . . ?
Cu4 N14 C36 C37 -177.73(19) . . . . ?
C40 N14 C36 C35 -175.3(2) . . . . ?
Cu4 N14 C36 C35 4.7(3) . . . . ?
N13 C35 C36 N14 -0.7(3) . . . . ?
C34 C35 C36 N14 178.1(2) . . . . ?
N13 C35 C36 C37 -178.2(2) . . . . ?
C34 C35 C36 C37 0.6(4) . . . . ?
N14 C36 C37 C38 -1.5(4) . . . . ?
C35 C36 C37 C38 175.9(2) . . . . ?
C36 C37 C38 C39 -0.6(4) . . . . ?
C37 C38 C39 C40 1.9(4) . . . . ?
C36 N14 C40 C39 -0.8(4) . . . . ?
Cu4 N14 C40 C39 179.1(2) . . . . ?
C38 C39 C40 N14 -1.2(4) . . . . ?
C45 N15 C41 C42 -0.9(4) . . . . ?
Cu4 N15 C41 C42 176.2(2) . . . . ?
N15 C41 C42 C43 -1.2(4) . . . . ?
C41 C42 C43 C44 2.5(4) . . . . ?
C42 C43 C44 C45 -1.6(4) . . . . ?
C41 N15 C45 C44 1.7(4) . . . . ?
Cu4 N15 C45 C44 -175.77(19) . . . . ?
C41 N15 C45 C46 -174.8(2) . . . . ?
Cu4 N15 C45 C46 7.7(2) . . . . ?
C43 C44 C45 N15 -0.5(4) . . . . ?
C43 C44 C45 C46 175.7(2) . . . . ?
N17 N16 C46 N19 -9.2(4) . . . . ?
Cu4 N16 C46 N19 -175.7(2) . . . . ?
N17 N16 C46 C45 169.23(19) . . . . ?
Cu4 N16 C46 C45 2.7(3) . . . . ?
N15 C45 C46 N16 -6.9(3) . . . . ?
C44 C45 C46 N16 176.6(2) . . . . ?
N15 C45 C46 N19 171.6(2) . . . . ?
C44 C45 C46 N19 -4.9(4) . . . . ?
N16 N17 C47 N20 0.1(4) . . . . ?
Cu3 N17 C47 N20 -170.76(19) . . . . ?
N16 N17 C47 C48 179.52(19) . . . . ?
Cu3 N17 C47 C48 8.7(3) . . . . ?
C52 N18 C48 C49 -0.6(4) . . . . ?
Cu3 N18 C48 C49 167.95(19) . . . . ?
C52 N18 C48 C47 -178.0(2) . . . . ?
Cu3 N18 C48 C47 -9.5(2) . . . . ?
N17 C47 C48 N18 1.1(3) . . . . ?
N20 C47 C48 N18 -179.4(2) . . . . ?
N17 C47 C48 C49 -176.3(2) . . . . ?
N20 C47 C48 C49 3.2(4) . . . . ?
N18 C48 C49 C50 -0.4(4) . . . . ?
C47 C48 C49 C50 176.8(2) . . . . ?
C48 C49 C50 C51 1.7(4) . . . . ?
C49 C50 C51 C52 -2.0(4) . . . . ?
C48 N18 C52 C51 0.2(4) . . . . ?
Cu3 N18 C52 C51 -166.2(2) . . . . ?
C50 C51 C52 N18 1.1(4) . . . . ?
